data_2221659
loop_
_publ_author_name
'Eckert, Prisca K.'
'Gessner, Viktoria H.'
'Strohmann, Carsten'

_publ_section_title
(1<i>R</i>,2<i>R</i>)-<i>N</i>,<i>N</i>'-Diisobutyl-<i>N</i>,<i>N</i>'-dimethylcyclohexane-1,2-diamine
_journal_coeditor_code FI2074
_journal_issue 5
_journal_name_full 'Acta Crystallographica Section E'
_journal_page_first o956
_journal_paper_doi 10.1107/S160053680901109X
_journal_volume 65
_journal_year 2009
_chemical_formula_iupac 'C16 H34 N2'
_chemical_formula_moiety 'C16 H34 N2'
_chemical_formula_sum 'C16 H34 N2'
_chemical_formula_weight 254.45
_chemical_name_systematic
;
(1<i>R</i>,2<i>R</i>)-<i>N</i>,<i>N'</i>-Diisobutyl-<i>N</i>,<i>N'</i>-
dimethylcyclohexane-1,2-diamine
;
_space_group_IT_number 19
_symmetry_cell_setting orthorhombic
_symmetry_space_group_name_Hall 'P 2ac 2ab'
_symmetry_space_group_name_H-M 'P 21 21 21'
_atom_sites_solution_hydrogens geom
_atom_sites_solution_primary direct
_atom_sites_solution_secondary difmap
_audit_creation_method SHELXL-97
_cell_angle_alpha 90.00
_cell_angle_beta 90.00
_cell_angle_gamma 90.00
_cell_formula_units_Z 4
_cell_length_a 10.4693(15)
_cell_length_b 10.8013(16)
_cell_length_c 15.077(2)
_cell_measurement_reflns_used 999
_cell_measurement_temperature 173(2)
_cell_measurement_theta_max 25
_cell_measurement_theta_min 2.32
_cell_volume 1704.9(4)
_computing_cell_refinement 'SAINT-Plus (Bruker, 1999)'
_computing_data_collection 'SMART (Bruker, 2001)'
_computing_data_reduction 'SAINT-Plus (Bruker, 1999)'
_computing_molecular_graphics 'ORTEP-3 (Farrugia, 1997)'
_computing_publication_material 'WinGX (Farrugia, 1999)'
_computing_structure_refinement 'SHELXL97 (Sheldrick, 2008)'
_computing_structure_solution 'SHELXS97 (Sheldrick, 2008)'
_diffrn_ambient_temperature 173(2)
_diffrn_measured_fraction_theta_full 1.000
_diffrn_measured_fraction_theta_max 1.000
_diffrn_measurement_device_type 'Bruker SMART APEX CCD'
_diffrn_measurement_method \w
_diffrn_radiation_monochromator graphite
_diffrn_radiation_source 'fine-focus sealed tube'
_diffrn_radiation_type MoK\a
_diffrn_radiation_wavelength 0.71073
_diffrn_reflns_av_R_equivalents 0.0507
_diffrn_reflns_av_sigmaI/netI 0.0276
_diffrn_reflns_limit_h_max 12
_diffrn_reflns_limit_h_min -12
_diffrn_reflns_limit_k_max 12
_diffrn_reflns_limit_k_min -12
_diffrn_reflns_limit_l_max 17
_diffrn_reflns_limit_l_min -17
_diffrn_reflns_number 20171
_diffrn_reflns_theta_full 25.00
_diffrn_reflns_theta_max 25.00
_diffrn_reflns_theta_min 2.32
_diffrn_standards_number 0
_exptl_absorpt_coefficient_mu 0.057
_exptl_absorpt_correction_T_max 0.9886
_exptl_absorpt_correction_T_min 0.9774
_exptl_absorpt_correction_type multi-scan
_exptl_absorpt_process_details '(SADABS; Bruker, 1999)'
_exptl_crystal_colour colourless
_exptl_crystal_density_diffrn 0.991
_exptl_crystal_density_method 'not measured'
_exptl_crystal_description plates
_exptl_crystal_F_000 576
_exptl_crystal_size_max 0.40
_exptl_crystal_size_mid 0.40
_exptl_crystal_size_min 0.20
_refine_diff_density_max 0.200
_refine_diff_density_min -0.127
_refine_ls_extinction_method none
_refine_ls_goodness_of_fit_ref 1.056
_refine_ls_hydrogen_treatment mixed
_refine_ls_matrix_type full
_refine_ls_number_parameters 202
_refine_ls_number_reflns 3004
_refine_ls_number_restraints 6
_refine_ls_restrained_S_all 1.062
_refine_ls_R_factor_all 0.0606
_refine_ls_R_factor_gt 0.0556
_refine_ls_shift/su_max 0.000
_refine_ls_shift/su_mean 0.000
_refine_ls_structure_factor_coef Fsqd
_refine_ls_weighting_details 'calc w=1/[\s^2^(Fo^2^)+(0.0787P)^2^+0.3166P] where P=(Fo^2^+2Fc^2^)/3'
_refine_ls_weighting_scheme calc
_refine_ls_wR_factor_gt 0.1454
_refine_ls_wR_factor_ref 0.1491
_reflns_number_gt 2730
_reflns_number_total 3004
_reflns_threshold_expression I>2\s(I)
_cod_data_source_file fi2074.cif
_cod_data_source_block I
_cod_original_cell_volume 1705.0(4)
_cod_original_sg_symbol_Hall 'P2ac 2ab'
_cod_database_code 2221659
_cod_database_fobs_code 2221659

loop_
_symmetry_equiv_pos_as_xyz
'x, y, z'
'-x+1/2, -y, z+1/2'
'-x, y+1/2, -z+1/2'
'x+1/2, -y+1/2, -z'

loop_
_atom_site_type_symbol
_atom_site_label
_atom_site_fract_x
_atom_site_fract_y
_atom_site_fract_z
_atom_site_U_iso_or_equiv
_atom_site_adp_type
_atom_site_calc_flag
_atom_site_refinement_flags
_atom_site_occupancy
_atom_site_disorder_assembly
_atom_site_disorder_group
C C1 0.7243(2) 0.2944(2) 0.79640(18) 0.0615(6) Uani d . 1 . .
H H1A 0.6695 0.3257 0.7487 0.092 Uiso calc R 1 . .
H H1B 0.8141 0.3069 0.7804 0.092 Uiso calc R 1 . .
H H1C 0.7055 0.3390 0.8514 0.092 Uiso calc R 1 . .
C C2 0.5745(2) 0.1385(2) 0.84275(17) 0.0589(6) Uani d . 1 . .
H H2A 0.5630 0.1850 0.8988 0.071 Uiso calc R 1 . .
H H2B 0.5683 0.0493 0.8570 0.071 Uiso calc R 1 . .
C C3 0.4646(2) 0.1725(2) 0.77945(15) 0.0546(6) Uani d . 1 . .
H H3 0.4648 0.2643 0.7704 0.065 Uiso calc R 1 . .
C C4 0.3389(2) 0.1358(3) 0.8223(2) 0.0727(8) Uani d . 1 . .
H H4A 0.2682 0.1572 0.7825 0.109 Uiso calc R 1 . .
H H4B 0.3288 0.1802 0.8785 0.109 Uiso calc R 1 . .
H H4C 0.3385 0.0464 0.8334 0.109 Uiso calc R 1 . .
C C5 0.4814(3) 0.1104(3) 0.69055(19) 0.0778(8) Uani d . 1 . .
H H5A 0.4885 0.0207 0.6990 0.117 Uiso calc R 1 . .
H H5B 0.5592 0.1415 0.6621 0.117 Uiso calc R 1 . .
H H5C 0.4075 0.1286 0.6529 0.117 Uiso calc R 1 . .
C C6 0.7989(2) 0.0998(2) 0.86174(14) 0.0489(5) Uani d . 1 . .
H H6 0.7655 0.0145 0.8733 0.059 Uiso calc R 1 . .
C C7 0.8261(2) 0.1571(2) 0.95317(15) 0.0559(6) Uani d . 1 . .
H H7A 0.8633 0.2406 0.9452 0.067 Uiso calc R 1 . .
H H7B 0.7449 0.1662 0.9861 0.067 Uiso calc R 1 . .
C C8 0.9177(2) 0.0778(3) 1.00701(16) 0.0629(6) Uani d . 1 . .
H H8A 0.9356 0.1187 1.0644 0.075 Uiso calc R 1 . .
H H8B 0.8778 -0.0035 1.0194 0.075 Uiso calc R 1 . .
C C9 1.0415(3) 0.0585(3) 0.95720(17) 0.0649(7) Uani d . 1 . .
H H9A 1.0974 0.0020 0.9913 0.078 Uiso calc R 1 . .
H H9B 1.0862 0.1388 0.9509 0.078 Uiso calc R 1 . .
C C10 1.0166(2) 0.0039(2) 0.86573(17) 0.0597(6) Uani d . 1 . .
H H10A 0.9798 -0.0800 0.8726 0.072 Uiso calc R 1 . .
H H10B 1.0989 -0.0045 0.8339 0.072 Uiso calc R 1 . .
C C11 0.9259(2) 0.0829(2) 0.81027(15) 0.0498(5) Uani d . 1 . .
H H11 0.9656 0.1667 0.8048 0.060 Uiso calc R 1 . .
C C12 0.8408(3) -0.0772(2) 0.71239(16) 0.0619(6) Uani d . 1 . .
H H12A 0.7509 -0.0585 0.7245 0.093 Uiso calc R 1 . .
H H12B 0.8714 -0.1392 0.7548 0.093 Uiso calc R 1 . .
H H12C 0.8492 -0.1097 0.6520 0.093 Uiso calc R 1 . .
C C14 0.9642(3) 0.0817(2) 0.56237(16) 0.0668(7) Uani d D 1 . .
H H14 0.931(3) -0.003(3) 0.5418(19) 0.075(8) Uiso d . 1 . .
C C13A 0.8956(3) 0.1169(3) 0.64982(18) 0.0542(7) Uani d PD 0.75 . .
H H13C 0.9256 0.1998 0.6686 0.065 Uiso calc PR 0.75 . .
H H13D 0.8028 0.1231 0.6380 0.065 Uiso calc PR 0.75 . .
C C15A 1.1073(3) 0.0796(6) 0.5758(4) 0.1065(18) Uani d PD 0.75 . .
H H15D 1.1369 0.1625 0.5924 0.160 Uiso calc PR 0.75 . .
H H15E 1.1492 0.0541 0.5206 0.160 Uiso calc PR 0.75 . .
H H15F 1.1287 0.0208 0.6230 0.160 Uiso calc PR 0.75 . .
C C16A 0.9211(5) 0.1727(3) 0.4920(3) 0.0825(12) Uani d PD 0.75 . .
H H16D 0.8284 0.1663 0.4842 0.124 Uiso calc PR 0.75 . .
H H16E 0.9637 0.1535 0.4357 0.124 Uiso calc PR 0.75 . .
H H16F 0.9432 0.2570 0.5104 0.124 Uiso calc PR 0.75 . .
C C13B 1.0029(8) 0.0830(10) 0.6582(5) 0.062(3) Uani d PD 0.25 . .
H H13A 1.0842 0.0369 0.6637 0.074 Uiso calc PR 0.25 . .
H H13B 1.0204 0.1699 0.6751 0.074 Uiso calc PR 0.25 . .
C C15B 1.0898(9) 0.1100(18) 0.5153(9) 0.102(5) Uani d PD 0.25 . .
H H15A 1.0741 0.1202 0.4517 0.153 Uiso calc PR 0.25 . .
H H15B 1.1497 0.0416 0.5247 0.153 Uiso calc PR 0.25 . .
H H15C 1.1263 0.1865 0.5394 0.153 Uiso calc PR 0.25 . .
C C16B 0.8646(9) 0.1787(9) 0.5399(8) 0.079(4) Uani d PD 0.25 . .
H H16A 0.9004 0.2614 0.5497 0.118 Uiso calc PR 0.25 . .
H H16B 0.7896 0.1673 0.5779 0.118 Uiso calc PR 0.25 . .
H H16C 0.8394 0.1701 0.4776 0.118 Uiso calc PR 0.25 . .
N N1 0.70037(17) 0.16326(17) 0.80918(12) 0.0488(4) Uani d . 1 . .
N N2 0.9148(2) 0.03281(19) 0.72094(12) 0.0610(6) Uani d D 1 . .

loop_
_atom_site_aniso_label
_atom_site_aniso_U_11
_atom_site_aniso_U_22
_atom_site_aniso_U_33
_atom_site_aniso_U_12
_atom_site_aniso_U_13
_atom_site_aniso_U_23
C1 0.0625(14) 0.0513(13) 0.0708(16) 0.0042(11) 0.0025(13) 0.0042(12)
C2 0.0647(14) 0.0613(14) 0.0507(13) -0.0004(11) 0.0043(11) -0.0009(11)
C3 0.0584(13) 0.0525(12) 0.0528(13) 0.0063(11) -0.0044(11) -0.0018(11)
C4 0.0608(14) 0.0777(17) 0.0795(19) 0.0068(13) 0.0026(14) -0.0061(15)
C5 0.0804(18) 0.096(2) 0.0568(15) -0.0007(16) -0.0078(15) -0.0057(15)
C6 0.0569(12) 0.0472(12) 0.0425(11) -0.0058(10) 0.0003(10) 0.0022(9)
C7 0.0600(13) 0.0661(14) 0.0417(12) -0.0017(12) 0.0012(10) -0.0021(11)
C8 0.0668(15) 0.0772(16) 0.0447(13) -0.0073(14) -0.0073(12) 0.0019(12)
C9 0.0615(14) 0.0754(17) 0.0577(14) -0.0009(13) -0.0100(12) 0.0024(13)
C10 0.0534(13) 0.0625(15) 0.0633(15) 0.0003(11) -0.0009(12) -0.0041(12)
C11 0.0545(12) 0.0490(11) 0.0458(12) -0.0074(10) 0.0008(10) -0.0032(10)
C12 0.0734(16) 0.0575(14) 0.0548(14) -0.0028(12) -0.0042(12) -0.0110(12)
C14 0.093(2) 0.0611(15) 0.0467(13) -0.0051(14) 0.0091(13) -0.0048(12)
C13A 0.0574(18) 0.0569(17) 0.0483(18) -0.0011(14) 0.0007(14) -0.0032(14)
C15A 0.093(4) 0.144(5) 0.083(3) 0.033(3) 0.031(3) 0.022(4)
C16A 0.125(4) 0.077(2) 0.045(2) -0.008(3) 0.001(2) -0.0032(19)
C13B 0.040(5) 0.080(7) 0.065(6) -0.012(4) 0.009(4) -0.019(5)
C15B 0.074(8) 0.159(16) 0.072(9) -0.006(9) -0.008(7) -0.035(10)
C16B 0.081(8) 0.112(10) 0.044(6) -0.024(7) -0.002(6) 0.001(7)
N1 0.0529(10) 0.0485(10) 0.0449(10) -0.0022(8) -0.0001(8) 0.0034(8)
N2 0.0701(13) 0.0672(12) 0.0457(11) -0.0163(10) 0.0073(10) -0.0078(9)

loop_
_atom_type_symbol
_atom_type_description
_atom_type_scat_dispersion_real
_atom_type_scat_dispersion_imag
_atom_type_scat_source
C C 0.0033 0.0016 'International Tables Vol C Tables 4.2.6.8 and 6.1.1.4'
H H 0.0000 0.0000 'International Tables Vol C Tables 4.2.6.8 and 6.1.1.4'
N N 0.0061 0.0033 'International Tables Vol C Tables 4.2.6.8 and 6.1.1.4'

loop_
_geom_angle_atom_site_label_1
_geom_angle_atom_site_label_2
_geom_angle_atom_site_label_3
_geom_angle_site_symmetry_1
_geom_angle_site_symmetry_3
_geom_angle
_geom_angle_publ_flag
N1 C1 H1A . . 109.5 ?
N1 C1 H1B . . 109.5 ?
H1A C1 H1B . . 109.5 ?
N1 C1 H1C . . 109.5 ?
H1A C1 H1C . . 109.5 ?
H1B C1 H1C . . 109.5 ?
N1 C2 C3 . . 115.0(2) ?
N1 C2 H2A . . 108.5 ?
C3 C2 H2A . . 108.5 ?
N1 C2 H2B . . 108.5 ?
C3 C2 H2B . . 108.5 ?
H2A C2 H2B . . 107.5 ?
C5 C3 C4 . . 111.3(2) ?
C5 C3 C2 . . 110.9(2) ?
C4 C3 C2 . . 108.8(2) ?
C5 C3 H3 . . 108.6 ?
C4 C3 H3 . . 108.6 ?
C2 C3 H3 . . 108.6 ?
C3 C4 H4A . . 109.5 ?
C3 C4 H4B . . 109.5 ?
H4A C4 H4B . . 109.5 ?
C3 C4 H4C . . 109.5 ?
H4A C4 H4C . . 109.5 ?
H4B C4 H4C . . 109.5 ?
C3 C5 H5A . . 109.5 ?
C3 C5 H5B . . 109.5 ?
H5A C5 H5B . . 109.5 ?
C3 C5 H5C . . 109.5 ?
H5A C5 H5C . . 109.5 ?
H5B C5 H5C . . 109.5 ?
N1 C6 C7 . . 115.18(19) ?
N1 C6 C11 . . 112.73(17) ?
C7 C6 C11 . . 109.68(18) ?
N1 C6 H6 . . 106.2 ?
C7 C6 H6 . . 106.2 ?
C11 C6 H6 . . 106.2 ?
C8 C7 C6 . . 111.6(2) ?
C8 C7 H7A . . 109.3 ?
C6 C7 H7A . . 109.3 ?
C8 C7 H7B . . 109.3 ?
C6 C7 H7B . . 109.3 ?
H7A C7 H7B . . 108 ?
C9 C8 C7 . . 110.6(2) ?
C9 C8 H8A . . 109.5 ?
C7 C8 H8A . . 109.5 ?
C9 C8 H8B . . 109.5 ?
C7 C8 H8B . . 109.5 ?
H8A C8 H8B . . 108.1 ?
C8 C9 C10 . . 110.9(2) ?
C8 C9 H9A . . 109.5 ?
C10 C9 H9A . . 109.5 ?
C8 C9 H9B . . 109.5 ?
C10 C9 H9B . . 109.5 ?
H9A C9 H9B . . 108 ?
C9 C10 C11 . . 112.7(2) ?
C9 C10 H10A . . 109.1 ?
C11 C10 H10A . . 109.1 ?
C9 C10 H10B . . 109.1 ?
C11 C10 H10B . . 109.1 ?
H10A C10 H10B . . 107.8 ?
N2 C11 C10 . . 110.38(19) ?
N2 C11 C6 . . 116.00(19) ?
C10 C11 C6 . . 108.98(18) ?
N2 C11 H11 . . 107 ?
C10 C11 H11 . . 107 ?
C6 C11 H11 . . 107 ?
N2 C12 H12A . . 109.5 ?
N2 C12 H12B . . 109.5 ?
H12A C12 H12B . . 109.5 ?
N2 C12 H12C . . 109.5 ?
H12A C12 H12C . . 109.5 ?
H12B C12 H12C . . 109.5 ?
C15A C14 C16A . . 113.5(4) ?
C13B C14 C16B . . 113.2(7) ?
C13B C14 C15B . . 102.3(6) ?
C16B C14 C15B . . 110.5(9) ?
C15A C14 C13A . . 110.4(3) ?
C16A C14 C13A . . 107.4(3) ?
C13B C14 H14 . . 113.1(16) ?
C15A C14 H14 . . 111.5(17) ?
C16A C14 H14 . . 105.3(16) ?
C16B C14 H14 . . 108.2(17) ?
C15B C14 H14 . . 109.5(18) ?
C13A C14 H14 . . 108.5(17) ?
N2 C13A C14 . . 114.8(2) ?
N2 C13A H13C . . 108.6 ?
C14 C13A H13C . . 108.6 ?
N2 C13A H13D . . 108.6 ?
C14 C13A H13D . . 108.6 ?
H13C C13A H13D . . 107.5 ?
C14 C15A H15D . . 109.5 ?
C14 C15A H15E . . 109.5 ?
H15D C15A H15E . . 109.5 ?
C14 C15A H15F . . 109.5 ?
H15D C15A H15F . . 109.5 ?
H15E C15A H15F . . 109.5 ?
C14 C16A H16D . . 109.5 ?
C14 C16A H16E . . 109.5 ?
H16D C16A H16E . . 109.5 ?
C14 C16A H16F . . 109.5 ?
H16D C16A H16F . . 109.5 ?
H16E C16A H16F . . 109.5 ?
N2 C13B C14 . . 117.4(6) ?
N2 C13B H13A . . 108 ?
C14 C13B H13A . . 108 ?
N2 C13B H13B . . 108 ?
C14 C13B H13B . . 108 ?
H13A C13B H13B . . 107.2 ?
C14 C15B H15A . . 109.5 ?
C14 C15B H15B . . 109.5 ?
H15A C15B H15B . . 109.5 ?
C14 C15B H15C . . 109.5 ?
H15A C15B H15C . . 109.5 ?
H15B C15B H15C . . 109.5 ?
C14 C16B H16A . . 109.5 ?
C14 C16B H16B . . 109.5 ?
H16A C16B H16B . . 109.5 ?
C14 C16B H16C . . 109.5 ?
H16A C16B H16C . . 109.5 ?
H16B C16B H16C . . 109.5 ?
C2 N1 C1 . . 112.73(19) ?
C2 N1 C6 . . 111.51(17) ?
C1 N1 C6 . . 113.93(18) ?
C13A N2 C12 . . 112.9(2) ?
C12 N2 C13B . . 127.4(5) ?
C13A N2 C11 . . 118.2(2) ?
C12 N2 C11 . . 115.92(18) ?
C13B N2 C11 . . 114.9(4) ?

loop_
_geom_bond_atom_site_label_1
_geom_bond_atom_site_label_2
_geom_bond_site_symmetry_2
_geom_bond_distance
_geom_bond_publ_flag
C1 N1 . 1.451(3) ?
C1 H1A . 0.98 ?
C1 H1B . 0.98 ?
C1 H1C . 0.98 ?
C2 N1 . 1.437(3) ?
C2 C3 . 1.539(3) ?
C2 H2A . 0.99 ?
C2 H2B . 0.99 ?
C3 C5 . 1.509(4) ?
C3 C4 . 1.519(3) ?
C3 H3 . 1 ?
C4 H4A . 0.98 ?
C4 H4B . 0.98 ?
C4 H4C . 0.98 ?
C5 H5A . 0.98 ?
C5 H5B . 0.98 ?
C5 H5C . 0.98 ?
C6 N1 . 1.470(3) ?
C6 C7 . 1.538(3) ?
C6 C11 . 1.550(3) ?
C6 H6 . 1 ?
C7 C8 . 1.521(3) ?
C7 H7A . 0.99 ?
C7 H7B . 0.99 ?
C8 C9 . 1.512(4) ?
C8 H8A . 0.99 ?
C8 H8B . 0.99 ?
C9 C10 . 1.522(4) ?
C9 H9A . 0.99 ?
C9 H9B . 0.99 ?
C10 C11 . 1.527(3) ?
C10 H10A . 0.99 ?
C10 H10B . 0.99 ?
C11 N2 . 1.456(3) ?
C11 H11 . 1 ?
C12 N2 . 1.425(3) ?
C12 H12A . 0.98 ?
C12 H12B . 0.98 ?
C12 H12C . 0.98 ?
C14 C13B . 1.500(9) ?
C14 C15A . 1.512(3) ?
C14 C16A . 1.516(3) ?
C14 C16B . 1.517(3) ?
C14 C15B . 1.525(3) ?
C14 C13A . 1.549(4) ?
C14 H14 . 1.03(3) ?
C13A N2 . 1.4196(18) ?
C13A H13C . 0.99 ?
C13A H13D . 0.99 ?
C15A H15D . 0.98 ?
C15A H15E . 0.98 ?
C15A H15F . 0.98 ?
C16A H16D . 0.98 ?
C16A H16E . 0.98 ?
C16A H16F . 0.98 ?
C13B N2 . 1.428(2) ?
C13B H13A . 0.99 ?
C13B H13B . 0.99 ?
C15B H15A . 0.98 ?
C15B H15B . 0.98 ?
C15B H15C . 0.98 ?
C16B H16A . 0.98 ?
C16B H16B . 0.98 ?
C16B H16C . 0.98 ?
